data_4065980
loop_
_publ_author_name
'Niu, Jun-Long'
'Chen, Qing-Tao'
'Hao, Xin-Qi'
'Zhao, Qing-Xiang'
'Gong, Jun-Fang'
'Song, Mao-Ping'

_publ_section_title
;
 Diphenylprolinol-Derived Symmetrical and Unsymmetrical Chiral Pincer
 Palladium(II) and Nickel(II) Complexes: Synthesis via One-Pot
 Phosphorylation/Metalation Reaction and C&#x2212;H Activation
;
_journal_issue 9
_journal_name_full Organometallics
_journal_page_first 2148
_journal_paper_doi 10.1021/om100234q
_journal_volume 29
_journal_year 2010
_chemical_absolute_configuration s
_chemical_formula_sum 'C40 H37 Cl N2 O4 P2 Pd'
_chemical_formula_weight 813.51
_chemical_name_systematic
; 
 ? 
;
_space_group_IT_number 1
_symmetry_cell_setting triclinic
_symmetry_space_group_name_Hall 'P 1'
_symmetry_space_group_name_H-M 'P 1'
_atom_sites_solution_hydrogens geom
_atom_sites_solution_primary direct
_atom_sites_solution_secondary difmap
_audit_creation_method SHELXL-97
_cell_angle_alpha 97.62(3)
_cell_angle_beta 97.78(3)
_cell_angle_gamma 108.03(3)
_cell_formula_units_Z 2
_cell_length_a 10.274(2)
_cell_length_b 13.535(3)
_cell_length_c 14.458(3)
_cell_measurement_reflns_used 398
_cell_measurement_temperature 291(2)
_cell_measurement_theta_max 25.0
_cell_measurement_theta_min 2
_cell_volume 1861.4(8)
_computing_cell_refinement raxis
_computing_data_collection raxis
_computing_data_reduction raxis
_computing_molecular_graphics texsan
_computing_publication_material texsan
_computing_structure_refinement 'SHELXL-97 (Sheldrick, 1997)'
_computing_structure_solution 'SHELXS-97 (Sheldrick, 1990)'
_diffrn_ambient_temperature 291(2)
_diffrn_detector_area_resol_mean 0
_diffrn_measured_fraction_theta_full 0.932
_diffrn_measured_fraction_theta_max 0.932
_diffrn_measurement_device_type R-AXIS-IV
_diffrn_measurement_method 'Oscillation  frames'
_diffrn_radiation_monochromator graphite
_diffrn_radiation_source 'fine-focus sealed tube'
_diffrn_radiation_type MoK\a
_diffrn_radiation_wavelength 0.71073
_diffrn_reflns_av_R_equivalents 0.0000
_diffrn_reflns_av_sigmaI/netI 0.0443
_diffrn_reflns_limit_h_max 11
_diffrn_reflns_limit_h_min -12
_diffrn_reflns_limit_k_max 16
_diffrn_reflns_limit_k_min 0
_diffrn_reflns_limit_l_max 16
_diffrn_reflns_limit_l_min -17
_diffrn_reflns_number 6097
_diffrn_reflns_theta_full 25.00
_diffrn_reflns_theta_max 25.00
_diffrn_reflns_theta_min 1.45
_diffrn_standards_decay_% 0
_diffrn_standards_interval_count 0
_diffrn_standards_interval_time 0
_diffrn_standards_number 0
_exptl_absorpt_coefficient_mu 0.700
_exptl_absorpt_correction_T_max 0.8903
_exptl_absorpt_correction_T_min 0.8728
_exptl_absorpt_correction_type multi-scan
_exptl_crystal_colour Colorless
_exptl_crystal_density_diffrn 1.452
_exptl_crystal_density_method 'not measured'
_exptl_crystal_description PRISMATIC
_exptl_crystal_F_000 832
_exptl_crystal_size_max 0.20
_exptl_crystal_size_mid 0.17
_exptl_crystal_size_min 0.17
_refine_diff_density_max 0.442
_refine_diff_density_min -0.480
_refine_diff_density_rms 0.058
_refine_ls_abs_structure_details 'Flack H D (1983), Acta Cryst. A39, 876-881'
_refine_ls_abs_structure_Flack 0.08(3)
_refine_ls_extinction_coef 0.0177(5)
_refine_ls_extinction_expression Fc^*^=kFc[1+0.001xFc^2^\l^3^/sin(2\q)]^-1/4^
_refine_ls_extinction_method SHELXL
_refine_ls_goodness_of_fit_ref 1.077
_refine_ls_hydrogen_treatment fixed
_refine_ls_matrix_type full
_refine_ls_number_parameters 874
_refine_ls_number_reflns 6097
_refine_ls_number_restraints 7
_refine_ls_restrained_S_all 1.079
_refine_ls_R_factor_all 0.0447
_refine_ls_R_factor_gt 0.0395
_refine_ls_shift/su_max 0.002
_refine_ls_shift/su_mean 0.000
_refine_ls_structure_factor_coef Fsqd
_refine_ls_weighting_details 'calc w=1/[\s^2^(Fo^2^)+(0.0632P)^2^+0.0000P] where P=(Fo^2^+2Fc^2^)/3'
_refine_ls_weighting_scheme calc
_refine_ls_wR_factor_gt 0.1002
_refine_ls_wR_factor_ref 0.1035
_reflns_number_gt 5422
_reflns_number_total 6097
_reflns_threshold_expression >2sigma(I)
_cod_data_source_file om100234q_si_002.cif
_cod_data_source_block complex-1
_cod_original_cell_volume 1861.3(6)
_cod_original_sg_symbol_H-M P1
_cod_database_code 4065980

loop_
_symmetry_equiv_pos_as_xyz
'x, y, z'

loop_
_atom_site_label
_atom_site_type_symbol
_atom_site_fract_x
_atom_site_fract_y
_atom_site_fract_z
_atom_site_U_iso_or_equiv
_atom_site_adp_type
_atom_site_occupancy
_atom_site_symmetry_multiplicity
_atom_site_calc_flag
_atom_site_refinement_flags
_atom_site_disorder_assembly
_atom_site_disorder_group
Pd1 Pd 0.01605(2) 0.42346(2) 0.052188(18) 0.05957(8) Uani 1 1 d . . .
Pd1' Pd 1.26122(2) 0.97085(2) 0.458830(18) 0.05373(8) Uani 1 1 d . . .
P1' P 1.46051(10) 1.08220(9) 0.55957(6) 0.0570(3) Uani 1 1 d . . .
P1 P -0.00703(12) 0.31985(8) 0.16448(7) 0.0625(3) Uani 1 1 d . . .
P2 P -0.02668(12) 0.53233(8) -0.04631(7) 0.0584(3) Uani 1 1 d . . .
P2' P 1.10874(10) 0.88185(8) 0.32210(8) 0.0562(3) Uani 1 1 d . . .
Cl1' Cl 1.11266(12) 0.90893(12) 0.56634(8) 0.0906(4) Uani 1 1 d . . .
Cl1 Cl 0.24602(13) 0.44369(12) 0.03194(12) 0.1039(4) Uani 1 1 d . . .
O1' O 1.5563(3) 1.0451(2) 0.63587(15) 0.0531(7) Uani 1 1 d . . .
O1 O 0.0906(3) 0.37105(18) 0.26764(16) 0.0609(8) Uani 1 1 d . . .
O2' O 1.5723(3) 1.1208(3) 0.49026(18) 0.0809(11) Uani 1 1 d . . .
O2 O -0.1632(3) 0.2998(3) 0.1839(2) 0.0844(10) Uani 1 1 d . . .
O3' O 1.1948(3) 0.9174(2) 0.23752(18) 0.0715(10) Uani 1 1 d . . .
O3 O -0.1879(3) 0.5242(2) -0.0439(2) 0.0721(9) Uani 1 1 d . . .
O4' O 0.9696(3) 0.9076(2) 0.2930(2) 0.0749(10) Uani 1 1 d . . .
O4 O -0.0231(3) 0.50959(19) -0.15716(17) 0.0611(8) Uani 1 1 d . . .
N1' N 1.4678(3) 1.1902(3) 0.6276(2) 0.0602(10) Uani 1 1 d . . .
N1 N 0.0157(4) 0.2038(3) 0.1560(2) 0.0700(11) Uani 1 1 d . . .
N2 N 0.0638(4) 0.6596(3) -0.0274(2) 0.0620(11) Uani 1 1 d . . .
N2' N 1.0394(3) 0.7542(3) 0.2948(3) 0.0693(11) Uani 1 1 d . E .
C1' C 1.3558(6) 1.2282(4) 0.6539(4) 0.0939(18) Uani 1 1 d . . .
H1'A H 1.2664 1.1720 0.6364 0.113 Uiso 1 1 calc R . .
H1'B H 1.3509 1.2867 0.6230 0.113 Uiso 1 1 calc R . .
C1 C 0.0353(8) 0.1520(5) 0.0660(4) 0.121(3) Uani 1 1 d . . .
H1A H 0.0271 0.1932 0.0168 0.145 Uiso 1 1 calc R . .
H1B H -0.0338 0.0820 0.0458 0.145 Uiso 1 1 calc R . .
C2' C 1.3956(6) 1.2636(5) 0.7608(4) 0.0985(19) Uani 1 1 d . . .
H2'A H 1.3649 1.3225 0.7811 0.118 Uiso 1 1 calc R . .
H2'B H 1.3544 1.2062 0.7927 0.118 Uiso 1 1 calc R . .
C2 C 0.1813(8) 0.1450(6) 0.0852(5) 0.152(3) Uani 1 1 d . . .
H2A H 0.1770 0.0726 0.0865 0.183 Uiso 1 1 calc R . .
H2B H 0.2323 0.1699 0.0363 0.183 Uiso 1 1 calc R . .
C3' C 1.5498(5) 1.2960(3) 0.7818(4) 0.0767(16) Uani 1 1 d . . .
H3'A H 1.5819 1.2863 0.8451 0.092 Uiso 1 1 calc R . .
H3'B H 1.5913 1.3697 0.7777 0.092 Uiso 1 1 calc R . .
C3 C 0.2503(6) 0.2140(5) 0.1799(4) 0.1102(18) Uani 1 1 d . . .
H3A H 0.2943 0.2867 0.1736 0.132 Uiso 1 1 calc R . .
H3B H 0.3197 0.1891 0.2123 0.132 Uiso 1 1 calc R . .
C4' C 1.5896(4) 1.2234(3) 0.7055(3) 0.0553(11) Uani 1 1 d . . .
H4'A H 1.6724 1.2651 0.6839 0.066 Uiso 1 1 calc R . .
C4 C 0.1278(6) 0.2035(4) 0.2331(3) 0.0781(15) Uani 1 1 d . . .
H4A H 0.1022 0.1364 0.2561 0.094 Uiso 1 1 calc R . .
C5' C 1.6087(4) 1.1182(3) 0.7290(2) 0.0480(10) Uani 1 1 d . . .
C5 C 0.1417(4) 0.2955(3) 0.3120(3) 0.0606(11) Uani 1 1 d . . .
C6' C 1.7610(4) 1.1284(3) 0.7573(2) 0.0534(10) Uani 1 1 d . . .
C6 C 0.3612(5) 0.4597(4) 0.3514(4) 0.0937(17) Uani 1 1 d . . .
H6A H 0.3112 0.4969 0.3214 0.112 Uiso 1 1 calc R . .
C7' C 1.8627(5) 1.2227(4) 0.8023(3) 0.0712(14) Uani 1 1 d . . .
H7'A H 1.8387 1.2831 0.8167 0.085 Uiso 1 1 calc R . .
C7 C 0.5057(7) 0.5118(5) 0.3906(6) 0.121(3) Uani 1 1 d . . .
H7A H 0.5505 0.5808 0.3836 0.145 Uiso 1 1 calc R . .
C8' C 2.0008(5) 1.2275(5) 0.8262(4) 0.0899(18) Uani 1 1 d . . .
H8'A H 2.0683 1.2919 0.8550 0.108 Uiso 1 1 calc R . .
C8 C 0.5764(6) 0.4583(5) 0.4382(5) 0.129(2) Uani 1 1 d . . .
H8A H 0.6698 0.4916 0.4660 0.155 Uiso 1 1 calc R . .
C9' C 2.0386(5) 1.1411(5) 0.8084(4) 0.0915(18) Uani 1 1 d . . .
H9'A H 2.1305 1.1452 0.8278 0.110 Uiso 1 1 calc R . .
C9 C 0.5123(6) 0.3583(5) 0.4453(5) 0.116(2) Uani 1 1 d . . .
H9A H 0.5635 0.3223 0.4761 0.140 Uiso 1 1 calc R . .
C10 C 0.3747(6) 0.3070(4) 0.4091(4) 0.0995(19) Uani 1 1 d . . .
H10A H 0.3334 0.2387 0.4189 0.119 Uiso 1 1 calc R . .
C10' C 1.9404(6) 1.0464(5) 0.7614(5) 0.102(2) Uani 1 1 d . . .
H10B H 1.9664 0.9872 0.7461 0.122 Uiso 1 1 calc R . .
C11 C 0.2930(5) 0.3551(3) 0.3568(3) 0.0671(12) Uani 1 1 d . . .
C11' C 1.8026(5) 1.0405(4) 0.7374(4) 0.0824(17) Uani 1 1 d . . .
H11A H 1.7362 0.9761 0.7073 0.099 Uiso 1 1 calc R . .
C12' C 1.5213(4) 1.0721(3) 0.7995(3) 0.0516(10) Uani 1 1 d . . .
C12 C 0.0580(4) 0.2661(3) 0.3922(3) 0.0561(11) Uani 1 1 d . . .
C13' C 1.5650(5) 1.1084(4) 0.8951(2) 0.0670(13) Uani 1 1 d . . .
H13A H 1.6544 1.1562 0.9179 0.080 Uiso 1 1 calc R . .
C13 C 0.0493(5) 0.1745(4) 0.4282(3) 0.0734(14) Uani 1 1 d . . .
H13B H 0.0896 0.1275 0.4016 0.088 Uiso 1 1 calc R . .
C14' C 1.4777(5) 1.0749(4) 0.9591(3) 0.0797(15) Uani 1 1 d . . .
H14A H 1.5090 1.1012 1.0238 0.096 Uiso 1 1 calc R . .
C14 C -0.0187(6) 0.1523(4) 0.5031(3) 0.0830(17) Uani 1 1 d . . .
H14B H -0.0207 0.0920 0.5280 0.100 Uiso 1 1 calc R . .
C15' C 1.3458(5) 1.0032(4) 0.9269(3) 0.0784(14) Uani 1 1 d . . .
H15A H 1.2877 0.9802 0.9694 0.094 Uiso 1 1 calc R . .
C15 C -0.0824(5) 0.2180(5) 0.5404(3) 0.0878(18) Uani 1 1 d . . .
H15B H -0.1284 0.2029 0.5906 0.105 Uiso 1 1 calc R . .
C16' C 1.3014(5) 0.9660(4) 0.8309(3) 0.0797(15) Uani 1 1 d . . .
H16A H 1.2119 0.9180 0.8089 0.096 Uiso 1 1 calc R . .
C16 C -0.0784(6) 0.3063(5) 0.5037(4) 0.098(2) Uani 1 1 d . . .
H16B H -0.1241 0.3501 0.5287 0.117 Uiso 1 1 calc R . .
C17' C 1.3862(4) 0.9978(3) 0.7655(3) 0.0628(12) Uani 1 1 d . . .
H17A H 1.3547 0.9708 0.7009 0.075 Uiso 1 1 calc R . .
C17 C -0.0087(5) 0.3326(4) 0.4307(3) 0.0703(14) Uani 1 1 d . . .
H17B H -0.0062 0.3939 0.4075 0.084 Uiso 1 1 calc R . .
C18 C 0.1772(6) 0.7107(5) 0.0608(4) 0.094(2) Uani 1 1 d . . .
H18A H 0.1678 0.7757 0.0916 0.112 Uiso 1 1 calc R . .
H18B H 0.1726 0.6631 0.1058 0.112 Uiso 1 1 calc R . .
C18' C 1.0688(6) 0.6766(4) 0.3503(5) 0.116(2) Uani 1 1 d . . .
H18C H 1.1343 0.7114 0.4091 0.140 Uiso 1 1 calc R A 1
H18D H 1.1049 0.6289 0.3139 0.140 Uiso 1 1 calc R A 1
C19 C 0.3130(6) 0.7332(5) 0.0239(4) 0.0920(19) Uani 1 1 d . . .
H19A H 0.3703 0.6967 0.0537 0.110 Uiso 1 1 calc R . .
H19B H 0.3645 0.8084 0.0383 0.110 Uiso 1 1 calc R . .
C20 C 0.2755(5) 0.6928(4) -0.0859(4) 0.0790(16) Uani 1 1 d . . .
H20A H 0.3356 0.7413 -0.1184 0.095 Uiso 1 1 calc R . .
H20B H 0.2837 0.6234 -0.1021 0.095 Uiso 1 1 calc R . .
C21 C 0.1247(4) 0.6886(3) -0.1117(3) 0.0609(12) Uani 1 1 d . . .
H21A H 0.1231 0.7591 -0.1192 0.073 Uiso 1 1 calc R . .
C21' C 0.8913(5) 0.7150(3) 0.2569(3) 0.0901(18) Uani 1 1 d D . .
H21B H 0.8921 0.6921 0.1899 0.108 Uiso 1 1 calc R B 1
C22' C 0.8437(4) 0.8143(3) 0.2500(3) 0.0638(13) Uani 1 1 d . E .
C22 C 0.0298(5) 0.6078(3) -0.1965(3) 0.0616(12) Uani 1 1 d . E .
C23 C 0.1130(5) 0.5849(3) -0.2712(3) 0.0664(14) Uani 1 1 d . . .
C23' C 0.7316(5) 0.8153(3) 0.3082(3) 0.0713(14) Uani 1 1 d . . .
C24 C 0.1455(6) 0.4947(4) -0.2882(4) 0.0916(19) Uani 1 1 d . . .
H24A H 0.1119 0.4408 -0.2549 0.110 Uiso 1 1 calc R . .
C24' C 0.7642(9) 0.8669(6) 0.4008(5) 0.137(3) Uani 1 1 d . E .
H24B H 0.8556 0.9048 0.4306 0.164 Uiso 1 1 calc R . .
C25 C 0.2290(8) 0.4817(6) -0.3552(5) 0.129(3) Uani 1 1 d . . .
H25A H 0.2556 0.4218 -0.3620 0.154 Uiso 1 1 calc R . .
C25' C 0.6489(12) 0.8593(7) 0.4493(7) 0.186(4) Uani 1 1 d . . .
H25B H 0.6683 0.8931 0.5124 0.223 Uiso 1 1 calc R E .
C26 C 0.2705(8) 0.5535(8) -0.4087(5) 0.140(4) Uani 1 1 d . . .
H26A H 0.3235 0.5440 -0.4542 0.168 Uiso 1 1 calc R . .
C26' C 0.5202(9) 0.8084(6) 0.4106(8) 0.182(3) Uani 1 1 d . E .
H26B H 0.4499 0.8043 0.4458 0.219 Uiso 1 1 calc R . .
C27' C 0.4892(7) 0.7613(6) 0.3186(6) 0.137(3) Uani 1 1 d . . .
H27A H 0.3967 0.7265 0.2894 0.165 Uiso 1 1 calc R E .
C27 C 0.2305(10) 0.6475(8) -0.3941(5) 0.161(4) Uani 1 1 d . . .
H27B H 0.2568 0.6990 -0.4310 0.193 Uiso 1 1 calc R . .
C28 C 0.1571(8) 0.6594(5) -0.3286(4) 0.111(2) Uani 1 1 d . . .
H28A H 0.1333 0.7205 -0.3200 0.133 Uiso 1 1 calc R . .
C28' C 0.5916(5) 0.7643(5) 0.2687(5) 0.106(2) Uani 1 1 d . E .
H28B H 0.5676 0.7309 0.2053 0.127 Uiso 1 1 calc R . .
C29 C -0.0974(5) 0.6335(3) -0.2370(3) 0.0679(13) Uani 1 1 d . . .
C29' C 0.7975(5) 0.8295(3) 0.1490(3) 0.0694(14) Uani 1 1 d . . .
C30 C -0.2139(6) 0.5564(5) -0.2828(5) 0.119(2) Uani 1 1 d . E .
H30A H -0.2160 0.4867 -0.2868 0.143 Uiso 1 1 calc R . .
C30' C 0.7762(8) 0.9225(6) 0.1381(5) 0.110(2) Uiso 1 1 d . E .
H30B H 0.7979 0.9770 0.1901 0.132 Uiso 1 1 calc R . .
C31 C -0.3310(9) 0.5748(7) -0.3242(6) 0.133(3) Uiso 1 1 d . . .
H31A H -0.4087 0.5184 -0.3562 0.160 Uiso 1 1 calc R E .
C31' C 0.7223(9) 0.9349(7) 0.0494(6) 0.135(3) Uiso 1 1 d . . .
H31B H 0.7057 0.9977 0.0433 0.162 Uiso 1 1 calc R E .
C32 C -0.3331(9) 0.6744(7) -0.3184(7) 0.141(3) Uiso 1 1 d . E .
H32A H -0.3961 0.6902 -0.3616 0.169 Uiso 1 1 calc R C 1
C32' C 0.6940(6) 0.8629(5) -0.0253(7) 0.149(3) Uiso 1 1 d D E .
H32B H 0.6849 0.8786 -0.0861 0.179 Uiso 1 1 calc R D 1
C33 C -0.2388(13) 0.7540(10) -0.2463(9) 0.115(4) Uiso 0.568(4) 1 d P E 1
H33A H -0.2539 0.8169 -0.2257 0.138 Uiso 0.568(4) 1 calc PR E 1
C34 C -0.1176(12) 0.7319(8) -0.2066(8) 0.098(3) Uiso 0.568(4) 1 d P E 1
H34A H -0.0504 0.7828 -0.1598 0.117 Uiso 0.568(4) 1 calc PR E 1
C33' C 0.6785(14) 0.7654(10) -0.0112(10) 0.118(4) Uiso 0.568(4) 1 d P E 1
H33B H 0.6287 0.7075 -0.0589 0.142 Uiso 0.568(4) 1 calc PR E 1
C34' C 0.7373(10) 0.7514(8) 0.0750(7) 0.088(3) Uiso 0.568(4) 1 d P E 1
H34D H 0.7347 0.6835 0.0820 0.106 Uiso 0.568(4) 1 calc PR E 1
C19' C 0.9224(9) 0.6178(7) 0.3691(5) 0.156(5) Uani 0.568(4) 1 d PD E 1
H19C H 0.9119 0.5454 0.3753 0.187 Uiso 0.568(4) 1 calc PR E 1
H19D H 0.9034 0.6538 0.4257 0.187 Uiso 0.568(4) 1 calc PR E 1
C20' C 0.8286(8) 0.6225(6) 0.2796(5) 0.072(2) Uiso 0.568(4) 1 d PD E 1
H20C H 0.8194 0.5650 0.2287 0.086 Uiso 0.568(4) 1 calc PR E 1
H20D H 0.7367 0.6181 0.2919 0.086 Uiso 0.568(4) 1 calc PR E 1
C33A C -0.1896(16) 0.7438(12) -0.3255(11) 0.106(4) Uiso 0.432(4) 1 d P E 2
H33C H -0.1779 0.7981 -0.3601 0.128 Uiso 0.432(4) 1 calc PR E 2
C34A C -0.0743(11) 0.7240(8) -0.2782(7) 0.067(3) Uiso 0.432(4) 1 d P E 2
H34C H 0.0156 0.7701 -0.2743 0.081 Uiso 0.432(4) 1 calc PR E 2
C33B C 0.7830(9) 0.8014(7) -0.0140(6) 0.167(9) Uiso 0.432(4) 1 d PD E 2
H33D H 0.8140 0.7803 -0.0683 0.200 Uiso 0.432(4) 1 calc PR E 2
C34B C 0.8305(16) 0.7682(10) 0.0683(7) 0.122(5) Uiso 0.432(4) 1 d PD E 2
H34B H 0.8740 0.7176 0.0714 0.146 Uiso 0.432(4) 1 calc PR E 2
C19B C 0.9368(9) 0.5944(6) 0.3316(5) 0.124(6) Uiso 0.432(4) 1 d P E 2
H19E H 0.9157 0.5528 0.2681 0.149 Uiso 0.432(4) 1 calc PR E 2
H19F H 0.9294 0.5483 0.3781 0.149 Uiso 0.432(4) 1 calc PR E 2
C20B C 0.8539(9) 0.6599(6) 0.3418(5) 0.064(2) Uiso 0.432(4) 1 d PRD E 2
H20E H 0.8837 0.7090 0.4020 0.077 Uiso 0.432(4) 1 d PR E 2
H20F H 0.7555 0.6198 0.3330 0.077 Uiso 0.432(4) 1 d PR E 2
C35' C 1.3824(4) 1.0184(3) 0.3670(2) 0.0488(10) Uani 1 1 d . . .
C35 C -0.1736(5) 0.4118(3) 0.0693(3) 0.0617(13) Uani 1 1 d . . .
C36' C 1.3321(4) 0.9814(3) 0.2670(3) 0.0540(11) Uani 1 1 d . . .
C36 C -0.2528(5) 0.4632(3) 0.0174(3) 0.0658(13) Uani 1 1 d . . .
C37 C -0.3831(5) 0.4582(4) 0.0325(4) 0.0829(16) Uani 1 1 d . . .
H37A H -0.4323 0.4940 -0.0004 0.099 Uiso 1 1 calc R . .
C37' C 1.4186(5) 1.0084(3) 0.2036(3) 0.0637(13) Uani 1 1 d . . .
H37B H 1.3845 0.9830 0.1390 0.076 Uiso 1 1 calc R . .
C38' C 1.5550(5) 1.0723(3) 0.2339(3) 0.0648(13) Uani 1 1 d . . .
H38A H 1.6127 1.0893 0.1899 0.078 Uiso 1 1 calc R . .
C38 C -0.4416(6) 0.3990(5) 0.0977(4) 0.1004(19) Uani 1 1 d . . .
H38B H -0.5309 0.3946 0.1069 0.120 Uiso 1 1 calc R . .
C39' C 1.6067(4) 1.1112(4) 0.3292(3) 0.0695(13) Uani 1 1 d . . .
H39A H 1.6987 1.1550 0.3508 0.083 Uiso 1 1 calc R . .
C39 C -0.3700(6) 0.3470(5) 0.1485(4) 0.0923(18) Uani 1 1 d . . .
H39B H -0.4089 0.3089 0.1928 0.111 Uiso 1 1 calc R . .
C40' C 1.5167(4) 1.0829(3) 0.3921(3) 0.0618(13) Uani 1 1 d . . .
C40 C -0.2382(5) 0.3531(4) 0.1321(3) 0.0712(14) Uani 1 1 d . . .

loop_
_atom_site_aniso_label
_atom_site_aniso_U_11
_atom_site_aniso_U_22
_atom_site_aniso_U_33
_atom_site_aniso_U_23
_atom_site_aniso_U_13
_atom_site_aniso_U_12
Pd1 0.06274(15) 0.07149(14) 0.05545(14) 0.03072(11) 0.01565(12) 0.02811(12)
Pd1' 0.04219(12) 0.07459(16) 0.04559(12) 0.01757(11) 0.01319(10) 0.01640(11)
P1' 0.0461(5) 0.0835(6) 0.0380(4) 0.0197(4) 0.0090(4) 0.0126(4)
P1 0.0746(6) 0.0681(5) 0.0574(5) 0.0300(4) 0.0213(4) 0.0305(5)
P2 0.0691(6) 0.0547(5) 0.0508(5) 0.0172(4) 0.0061(4) 0.0188(4)
P2' 0.0491(5) 0.0560(5) 0.0616(5) 0.0097(4) 0.0084(4) 0.0162(4)
Cl1' 0.0631(6) 0.1360(10) 0.0755(6) 0.0426(6) 0.0341(5) 0.0189(6)
Cl1 0.0699(6) 0.1381(8) 0.1327(9) 0.0729(7) 0.0334(6) 0.0501(6)
O1' 0.0665(14) 0.0637(13) 0.0287(10) 0.0062(9) 0.0025(10) 0.0246(11)
O1 0.1011(17) 0.0538(11) 0.0370(11) 0.0156(9) 0.0011(11) 0.0406(11)
O2' 0.0509(15) 0.136(3) 0.0387(12) 0.0241(14) 0.0112(11) 0.0031(16)
O2 0.0781(17) 0.1195(19) 0.0862(15) 0.0683(13) 0.0413(13) 0.0447(15)
O3' 0.0715(18) 0.0805(18) 0.0366(12) 0.0014(12) 0.0009(12) -0.0035(15)
O3 0.0709(17) 0.0714(15) 0.0742(17) 0.0269(13) 0.0057(14) 0.0217(13)
O4' 0.0581(15) 0.0475(13) 0.103(2) -0.0142(14) -0.0171(15) 0.0203(12)
O4 0.0851(18) 0.0461(12) 0.0478(12) 0.0219(10) 0.0072(12) 0.0123(12)
N1' 0.0603(17) 0.0766(18) 0.0514(15) 0.0260(13) 0.0131(13) 0.0267(15)
N1 0.101(2) 0.0727(18) 0.0417(16) 0.0159(13) 0.0078(16) 0.0373(17)
N2 0.069(2) 0.0530(17) 0.0496(17) 0.0020(13) -0.0059(15) 0.0106(15)
N2' 0.0452(16) 0.0576(17) 0.109(3) 0.0232(17) 0.0147(17) 0.0196(14)
C1' 0.096(3) 0.114(3) 0.084(3) 0.021(3) -0.002(3) 0.059(3)
C1 0.199(6) 0.102(4) 0.071(3) 0.010(3) 0.036(4) 0.063(4)
C2' 0.095(3) 0.111(4) 0.107(4) 0.016(3) 0.038(3) 0.052(3)
C2 0.232(5) 0.168(5) 0.121(4) 0.025(4) 0.092(4) 0.132(4)
C3' 0.093(3) 0.051(2) 0.084(3) 0.003(2) 0.021(2) 0.023(2)
C3 0.153(3) 0.121(3) 0.112(3) 0.034(3) 0.069(3) 0.100(2)
C4' 0.056(2) 0.0580(19) 0.0490(18) 0.0211(15) 0.0028(15) 0.0130(16)
C4 0.129(3) 0.067(2) 0.061(2) 0.0236(19) 0.046(2) 0.050(2)
C5' 0.0592(18) 0.0563(17) 0.0342(15) 0.0141(13) 0.0070(14) 0.0254(15)
C5 0.087(2) 0.0569(17) 0.0594(19) 0.0301(14) 0.0236(17) 0.0417(16)
C6' 0.064(2) 0.0705(19) 0.0390(15) 0.0272(13) 0.0171(14) 0.0306(16)
C6 0.077(3) 0.087(2) 0.144(4) 0.068(2) 0.046(3) 0.037(2)
C7' 0.063(2) 0.081(3) 0.068(3) 0.014(2) 0.007(2) 0.023(2)
C7 0.100(4) 0.092(3) 0.176(6) 0.061(4) 0.044(4) 0.018(3)
C8' 0.055(2) 0.121(4) 0.083(3) 0.034(3) 0.007(2) 0.010(3)
C8 0.072(3) 0.168(4) 0.179(5) 0.109(4) 0.031(3) 0.050(3)
C9' 0.061(2) 0.141(4) 0.082(3) 0.042(3) 0.010(2) 0.040(3)
C9 0.070(3) 0.131(4) 0.158(4) 0.090(3) 0.019(3) 0.022(3)
C10 0.085(3) 0.090(3) 0.141(4) 0.069(3) 0.023(3) 0.032(2)
C10' 0.085(3) 0.119(4) 0.117(4) 0.012(3) 0.020(3) 0.060(3)
C11 0.081(2) 0.073(2) 0.072(2) 0.0407(16) 0.0386(18) 0.0395(18)
C11' 0.060(2) 0.082(3) 0.112(4) 0.025(3) 0.020(2) 0.029(2)
C12' 0.0588(19) 0.0546(18) 0.0502(17) 0.0212(14) 0.0175(15) 0.0234(15)
C12 0.058(2) 0.0597(19) 0.0498(18) 0.0217(15) 0.0060(16) 0.0158(17)
C13' 0.080(2) 0.096(3) 0.0320(16) 0.0233(16) 0.0072(16) 0.037(2)
C13 0.092(3) 0.072(2) 0.066(2) 0.0276(18) 0.021(2) 0.034(2)
C14' 0.090(3) 0.108(3) 0.060(2) 0.030(2) 0.037(2) 0.045(2)
C14 0.086(3) 0.094(3) 0.065(2) 0.039(2) 0.018(2) 0.014(3)
C15' 0.091(3) 0.114(3) 0.0542(19) 0.0465(18) 0.0341(18) 0.047(2)
C15 0.067(3) 0.121(4) 0.073(2) 0.040(2) 0.028(2) 0.012(3)
C16' 0.078(3) 0.081(3) 0.085(3) 0.033(2) 0.037(2) 0.018(2)
C16 0.081(3) 0.135(4) 0.085(3) 0.012(3) 0.038(2) 0.042(3)
C17' 0.067(2) 0.074(2) 0.0488(18) 0.0293(16) 0.0096(17) 0.0189(19)
C17 0.065(2) 0.082(3) 0.073(2) 0.018(2) 0.0251(19) 0.029(2)
C18 0.082(3) 0.090(3) 0.078(3) -0.017(3) -0.001(3) 0.004(3)
C18' 0.106(4) 0.080(3) 0.143(4) 0.045(3) -0.040(3) 0.018(3)
C19 0.081(3) 0.098(3) 0.073(3) -0.009(3) -0.016(3) 0.018(3)
C20 0.070(3) 0.074(3) 0.075(3) 0.006(2) -0.005(2) 0.010(2)
C21 0.060(2) 0.052(2) 0.066(2) 0.0128(17) 0.0068(18) 0.0132(17)
C21' 0.070(2) 0.058(2) 0.126(4) -0.001(2) -0.031(3) 0.027(2)
C22' 0.0478(19) 0.0484(19) 0.086(3) -0.0013(19) -0.0027(19) 0.0146(16)
C22 0.067(2) 0.0494(18) 0.065(2) 0.0293(15) 0.0015(18) 0.0125(17)
C23 0.066(2) 0.063(2) 0.057(2) 0.0151(18) -0.0023(19) 0.007(2)
C23' 0.081(2) 0.070(2) 0.069(3) 0.0131(19) 0.003(2) 0.0382(19)
C24 0.102(3) 0.090(3) 0.088(3) 0.017(3) 0.019(3) 0.040(3)
C24' 0.166(7) 0.106(5) 0.123(5) 0.002(4) 0.052(5) 0.022(5)
C25 0.140(4) 0.163(5) 0.126(5) 0.048(4) 0.058(4) 0.089(4)
C25' 0.264(10) 0.129(6) 0.155(6) -0.007(5) 0.110(6) 0.036(7)
C26 0.090(4) 0.238(9) 0.075(4) 0.004(5) 0.016(3) 0.040(5)
C26' 0.210(5) 0.153(4) 0.299(7) 0.136(4) 0.178(5) 0.130(4)
C27' 0.105(3) 0.189(5) 0.177(6) 0.098(4) 0.071(4) 0.087(3)
C27 0.160(6) 0.204(8) 0.069(3) 0.041(4) 0.038(4) -0.023(6)
C28 0.142(5) 0.117(4) 0.075(3) 0.041(3) 0.038(3) 0.028(4)
C28' 0.065(3) 0.146(4) 0.128(4) 0.066(3) 0.019(3) 0.049(3)
C29 0.064(2) 0.056(2) 0.073(2) 0.0213(18) -0.009(2) 0.0085(19)
C29' 0.060(2) 0.063(2) 0.077(3) 0.014(2) -0.008(2) 0.0164(19)
C30 0.086(3) 0.113(4) 0.130(4) 0.042(3) -0.042(3) 0.010(3)
C19' 0.191(11) 0.114(6) 0.069(5) 0.056(4) -0.029(6) -0.076(7)
C35' 0.0537(17) 0.0598(18) 0.0359(16) 0.0083(13) 0.0014(14) 0.0261(14)
C35 0.068(2) 0.065(2) 0.0457(19) 0.0146(16) 0.0014(17) 0.0148(19)
C36' 0.065(2) 0.0437(17) 0.0541(19) 0.0083(15) 0.0185(16) 0.0158(16)
C36 0.065(2) 0.069(2) 0.060(2) 0.0160(18) 0.0046(19) 0.0190(19)
C37 0.071(2) 0.107(3) 0.082(3) 0.036(2) 0.005(2) 0.043(2)
C37' 0.087(3) 0.061(2) 0.0346(16) 0.0072(15) 0.0124(18) 0.014(2)
C38' 0.076(2) 0.072(2) 0.0478(18) 0.0203(17) 0.0256(17) 0.017(2)
C38 0.070(3) 0.146(4) 0.109(3) 0.062(3) 0.029(3) 0.048(3)
C39' 0.051(2) 0.106(3) 0.0562(19) 0.0382(19) 0.0210(16) 0.020(2)
C39 0.082(3) 0.116(4) 0.093(3) 0.045(3) 0.032(3) 0.036(3)
C40' 0.061(2) 0.080(2) 0.0409(18) 0.0157(17) 0.0108(17) 0.017(2)
C40 0.069(2) 0.084(3) 0.072(2) 0.029(2) 0.017(2) 0.033(2)

loop_
_atom_type_symbol
_atom_type_description
_atom_type_scat_dispersion_real
_atom_type_scat_dispersion_imag
_atom_type_scat_source
C C 0.0033 0.0016 'International Tables Vol C Tables 4.2.6.8 and 6.1.1.4'
H H 0.0000 0.0000 'International Tables Vol C Tables 4.2.6.8 and 6.1.1.4'
N N 0.0061 0.0033 'International Tables Vol C Tables 4.2.6.8 and 6.1.1.4'
O O 0.0106 0.0060 'International Tables Vol C Tables 4.2.6.8 and 6.1.1.4'
P P 0.1023 0.0942 'International Tables Vol C Tables 4.2.6.8 and 6.1.1.4'
Cl Cl 0.1484 0.1585 'International Tables Vol C Tables 4.2.6.8 and 6.1.1.4'
Pd Pd -0.9988 1.0072 'International Tables Vol C Tables 4.2.6.8 and 6.1.1.4'

loop_
_geom_angle_atom_site_label_1
_geom_angle_atom_site_label_2
_geom_angle_atom_site_label_3
_geom_angle
C35 Pd1 P1 80.37(13)
C35 Pd1 P2 80.98(14)
P1 Pd1 P2 160.98(5)
C35 Pd1 Cl1 178.08(14)
P1 Pd1 Cl1 100.94(6)
P2 Pd1 Cl1 97.61(6)
C35' Pd1' P2' 81.24(10)
C35' Pd1' P1' 79.10(10)
P2' Pd1' P1' 160.30(4)
C35' Pd1' Cl1' 178.37(10)
P2' Pd1' Cl1' 97.42(5)
P1' Pd1' Cl1' 102.26(4)
O1' P1' N1' 96.58(16)
O1' P1' O2' 98.69(17)
N1' P1' O2' 104.93(19)
O1' P1' Pd1' 124.56(10)
N1' P1' Pd1' 123.48(14)
O2' P1' Pd1' 104.85(10)
O2 P1 O1 104.17(16)
O2 P1 N1 105.8(2)
O1 P1 N1 96.65(16)
O2 P1 Pd1 105.39(13)
O1 P1 Pd1 116.82(10)
N1 P1 Pd1 125.86(14)
O4 P2 O3 103.77(17)
O4 P2 N2 96.28(16)
O3 P2 N2 106.21(19)
O4 P2 Pd1 121.86(12)
O3 P2 Pd1 104.21(12)
N2 P2 Pd1 122.51(13)
O4' P2' N2' 96.69(17)
O4' P2' O3' 102.51(19)
N2' P2' O3' 105.8(2)
O4' P2' Pd1' 120.60(12)
N2' P2' Pd1' 124.40(16)
O3' P2' Pd1' 104.33(10)
C5' O1' P1' 114.4(2)
C5 O1 P1 113.2(2)
C40' O2' P1' 114.1(2)
C40 O2 P1 114.3(3)
C36' O3' P2' 115.9(2)
C36 O3 P2 116.2(3)
C22' O4' P2' 115.4(3)
C22 O4 P2 113.2(2)
C1' N1' C4' 111.8(3)
C1' N1' P1' 130.6(3)
C4' N1' P1' 110.2(3)
C1 N1 C4 108.4(5)
C1 N1 P1 120.3(4)
C4 N1 P1 111.8(3)
C21 N2 C18 107.9(3)
C21 N2 P2 110.8(2)
C18 N2 P2 120.7(3)
C21' N2' C18' 106.8(4)
C21' N2' P2' 115.2(3)
C18' N2' P2' 126.7(3)
N1' C1' C2' 104.6(4)
N1' C1' H1'A 110.8
C2' C1' H1'A 110.8
N1' C1' H1'B 110.8
C2' C1' H1'B 110.8
H1'A C1' H1'B 108.9
N1 C1 C2 105.8(5)
N1 C1 H1A 110.6
C2 C1 H1A 110.6
N1 C1 H1B 110.6
C2 C1 H1B 110.6
H1A C1 H1B 108.7
C3' C2' C1' 105.0(5)
C3' C2' H2'A 110.8
C1' C2' H2'A 110.8
C3' C2' H2'B 110.8
C1' C2' H2'B 110.8
H2'A C2' H2'B 108.8
C3 C2 C1 105.8(6)
C3 C2 H2A 110.6
C1 C2 H2A 110.6
C3 C2 H2B 110.6
C1 C2 H2B 110.6
H2A C2 H2B 108.7
C2' C3' C4' 105.9(4)
C2' C3' H3'A 110.6
C4' C3' H3'A 110.6
C2' C3' H3'B 110.6
C4' C3' H3'B 110.6
H3'A C3' H3'B 108.7
C2 C3 C4 102.8(5)
C2 C3 H3A 111.2
C4 C3 H3A 111.2
C2 C3 H3B 111.2
C4 C3 H3B 111.2
H3A C3 H3B 109.1
N1' C4' C3' 102.9(4)
N1' C4' C5' 105.5(3)
C3' C4' C5' 119.1(3)
N1' C4' H4'A 109.6
C3' C4' H4'A 109.6
C5' C4' H4'A 109.6
N1 C4 C5 105.3(4)
N1 C4 C3 101.4(4)
C5 C4 C3 117.4(4)
N1 C4 H4A 110.7
C5 C4 H4A 110.7
C3 C4 H4A 110.7
O1' C5' C12' 108.5(3)
O1' C5' C6' 106.3(3)
C12' C5' C6' 112.5(3)
O1' C5' C4' 102.9(3)
C12' C5' C4' 113.2(3)
C6' C5' C4' 112.6(3)
O1 C5 C11 105.8(3)
O1 C5 C4 107.3(3)
C11 C5 C4 111.5(4)
O1 C5 C12 107.3(4)
C11 C5 C12 108.8(3)
C4 C5 C12 115.7(3)
C7' C6' C11' 117.5(4)
C7' C6' C5' 122.7(4)
C11' C6' C5' 119.8(3)
C11 C6 C7 122.1(5)
C11 C6 H6A 118.9
C7 C6 H6A 118.9
C6' C7' C8' 120.3(5)
C6' C7' H7'A 119.9
C8' C7' H7'A 119.9
C8 C7 C6 118.5(6)
C8 C7 H7A 120.8
C6 C7 H7A 120.8
C9' C8' C7' 121.4(5)
C9' C8' H8'A 119.3
C7' C8' H8'A 119.3
C9 C8 C7 120.3(6)
C9 C8 H8A 119.9
C7 C8 H8A 119.9
C8' C9' C10' 119.8(5)
C8' C9' H9'A 120.1
C10' C9' H9'A 120.1
C8 C9 C10 122.3(6)
C8 C9 H9A 118.8
C10 C9 H9A 118.8
C9 C10 C11 121.6(5)
C9 C10 H10A 119.2
C11 C10 H10A 119.2
C9' C10' C11' 119.3(6)
C9' C10' H10B 120.3
C11' C10' H10B 120.3
C6 C11 C10 115.0(4)
C6 C11 C5 123.7(4)
C10 C11 C5 121.3(4)
C10' C11' C6' 121.7(5)
C10' C11' H11A 119.2
C6' C11' H11A 119.2
C13' C12' C17' 119.1(4)
C13' C12' C5' 121.2(3)
C17' C12' C5' 119.4(3)
C13 C12 C17 118.3(4)
C13 C12 C5 121.4(4)
C17 C12 C5 120.3(4)
C12' C13' C14' 121.1(4)
C12' C13' H13A 119.4
C14' C13' H13A 119.4
C14 C13 C12 120.8(5)
C14 C13 H13B 119.6
C12 C13 H13B 119.6
C15' C14' C13' 120.4(4)
C15' C14' H14A 119.8
C13' C14' H14A 119.8
C15 C14 C13 120.3(5)
C15 C14 H14B 119.8
C13 C14 H14B 119.8
C14' C15' C16' 118.8(4)
C14' C15' H15A 120.6
C16' C15' H15A 120.6
C14 C15 C16 119.4(5)
C14 C15 H15B 120.3
C16 C15 H15B 120.3
C15' C16' C17' 122.1(4)
C15' C16' H16A 119.0
C17' C16' H16A 119.0
C15 C16 C17 122.0(6)
C15 C16 H16B 119.0
C17 C16 H16B 119.0
C16' C17' C12' 118.5(4)
C16' C17' H17A 120.7
C12' C17' H17A 120.7
C16 C17 C12 119.1(5)
C16 C17 H17B 120.5
C12 C17 H17B 120.5
C19 C18 N2 104.8(4)
C19 C18 H18A 110.8
N2 C18 H18A 110.8
C19 C18 H18B 110.8
N2 C18 H18B 110.8
H18A C18 H18B 108.9
C19B C18' N2' 102.2(5)
C19B C18' C19' 24.8(5)
N2' C18' C19' 101.6(5)
C19B C18' H18C 131.3
N2' C18' H18C 111.5
C19' C18' H18C 111.5
C19B C18' H18D 88.8
N2' C18' H18D 111.5
C19' C18' H18D 111.5
H18C C18' H18D 109.3
C18 C19 C20 107.4(4)
C18 C19 H19A 110.2
C20 C19 H19A 110.2
C18 C19 H19B 110.2
C20 C19 H19B 110.2
H19A C19 H19B 108.5
C21 C20 C19 103.6(4)
C21 C20 H20A 111.0
C19 C20 H20A 111.0
C21 C20 H20B 111.0
C19 C20 H20B 111.0
H20A C20 H20B 109.0
N2 C21 C22 105.8(3)
N2 C21 C20 104.1(4)
C22 C21 C20 118.9(4)
N2 C21 H21A 109.2
C22 C21 H21A 109.2
C20 C21 H21A 109.2
C20' C21' N2' 112.1(5)
C20' C21' C20B 36.7(4)
N2' C21' C20B 93.8(4)
C20' C21' C22' 131.5(6)
N2' C21' C22' 107.1(3)
C20B C21' C22' 115.3(5)
C20' C21' H21B 100.1
N2' C21' H21B 100.1
C20B C21' H21B 136.1
C22' C21' H21B 100.1
O4' C22' C23' 108.0(3)
O4' C22' C29' 106.1(3)
C23' C22' C29' 110.0(4)
O4' C22' C21' 105.4(3)
C23' C22' C21' 111.3(4)
C29' C22' C21' 115.6(4)
O4 C22 C29 106.4(3)
O4 C22 C21 104.1(3)
C29 C22 C21 114.4(4)
O4 C22 C23 107.4(3)
C29 C22 C23 113.1(4)
C21 C22 C23 110.7(4)
C24 C23 C28 116.8(5)
C24 C23 C22 124.5(4)
C28 C23 C22 118.7(5)
C24' C23' C28' 117.7(6)
C24' C23' C22' 121.5(5)
C28' C23' C22' 120.8(5)
C23 C24 C25 121.1(6)
C23 C24 H24A 119.5
C25 C24 H24A 119.5
C23' C24' C25' 116.3(7)
C23' C24' H24B 121.9
C25' C24' H24B 121.9
C26 C25 C24 121.1(8)
C26 C25 H25A 119.4
C24 C25 H25A 119.4
C26' C25' C24' 124.1(9)
C26' C25' H25B 118.0
C24' C25' H25B 118.0
C25 C26 C27 117.9(7)
C25 C26 H26A 121.1
C27 C26 H26A 121.1
C25' C26' C27' 119.0(9)
C25' C26' H26B 120.5
C27' C26' H26B 120.5
C26' C27' C28' 120.3(7)
C26' C27' H27A 119.8
C28' C27' H27A 119.8
C28 C27 C26 119.7(8)
C28 C27 H27B 120.1
C26 C27 H27B 120.1
C27 C28 C23 123.2(8)
C27 C28 H28A 118.4
C23 C28 H28A 118.4
C27' C28' C23' 122.6(6)
C27' C28' H28B 118.7
C23' C28' H28B 118.7
C30 C29 C34A 111.6(6)
C30 C29 C34 113.9(6)
C34A C29 C34 49.5(7)
C30 C29 C22 120.6(5)
C34A C29 C22 117.2(6)
C34 C29 C22 123.0(5)
C34' C29' C30' 114.2(7)
C34' C29' C34B 38.4(7)
C30' C29' C34B 118.7(6)
C34' C29' C22' 124.6(6)
C30' C29' C22' 118.1(5)
C34B C29' C22' 118.8(6)
C29 C30 C31 123.3(7)
C29 C30 H30A 118.3
C31 C30 H30A 118.3
C29' C30' C31' 119.5(7)
C29' C30' H30B 120.2
C31' C30' H30B 120.2
C32 C31 C30 120.2(7)
C32 C31 H31A 119.9
C30 C31 H31A 119.9
C32' C31' C30' 122.6(9)
C32' C31' H31B 118.7
C30' C31' H31B 118.7
C31 C32 C33 119.0(10)
C31 C32 C33A 107.4(10)
C33 C32 C33A 53.8(8)
C31 C32 H32A 120.5
C33 C32 H32A 120.5
C33A C32 H32A 106.7
C31' C32' C33' 116.6(11)
C31' C32' C33B 109.4(8)
C33' C32' C33B 44.3(7)
C31' C32' H32B 121.7
C33' C32' H32B 121.7
C33B C32' H32B 111.3
C32 C33 C34 115.5(11)
C32 C33 H33A 122.3
C34 C33 H33A 122.3
C33 C34 C29 121.8(9)
C33 C34 H34A 119.1
C29 C34 H34A 119.1
C32' C33' C34' 118.9(11)
C32' C33' H33B 120.6
C34' C33' H33B 120.6
C29' C34' C33' 123.5(10)
C29' C34' H34D 118.2
C33' C34' H34D 118.2
C20' C19' C18' 101.5(6)
C20' C19' H19C 111.5
C18' C19' H19C 111.5
C20' C19' H19D 111.5
C18' C19' H19D 111.5
H19C C19' H19D 109.3
C20' C19' H20E 79.0
C18' C19' H20E 98.7
H19C C19' H20E 144.4
H19D C19' H20E 39.0
C21' C20' C19' 105.3(6)
C21' C20' H20C 110.7
C19' C20' H20C 110.7
C21' C20' H20D 110.7
C19' C20' H20D 110.7
H20C C20' H20D 108.8
C21' C20' H20F 118.2
C19' C20' H20F 79.5
H20C C20' H20F 125.1
H20D C20' H20F 31.3
C34A C33A C32 118.1(13)
C34A C33A H33C 121.0
C32 C33A H33C 121.0
C29 C34A C33A 118.6(10)
C29 C34A H34C 120.7
C33A C34A H34C 120.7
C34B C33B C32' 128.8(11)
C34B C33B H33D 115.6
C32' C33B H33D 115.6
C33B C34B C29' 106.6(10)
C33B C34B H34B 126.7
C29' C34B H34B 126.7
C20B C19B C18' 97.3(5)
C20B C19B H19E 112.3
C18' C19B H19E 112.3
C20B C19B H19F 112.3
C18' C19B H19F 112.3
H19E C19B H19F 109.9
C19B C20B C21' 95.9(4)
C19B C20B H20E 112.6
C21' C20B H20E 112.6
C19B C20B H20F 112.6
C21' C20B H20F 112.6
H20E C20B H20F 110.1
C40' C35' C36' 115.5(4)
C40' C35' Pd1' 124.0(3)
C36' C35' Pd1' 120.5(3)
C40 C35 C36 116.5(4)
C40 C35 Pd1 122.0(4)
C36 C35 Pd1 121.5(3)
C37' C36' O3' 121.6(3)
C37' C36' C35' 120.6(3)
O3' C36' C35' 117.8(3)
C37 C36 O3 121.7(5)
C37 C36 C35 121.2(4)
O3 C36 C35 116.9(4)
C36 C37 C38 119.5(5)
C36 C37 H37A 120.3
C38 C37 H37A 120.3
C36' C37' C38' 121.0(3)
C36' C37' H37B 119.5
C38' C37' H37B 119.5
C37' C38' C39' 120.2(4)
C37' C38' H38A 119.9
C39' C38' H38A 119.9
C39 C38 C37 121.4(6)
C39 C38 H38B 119.3
C37 C38 H38B 119.3
C38' C39' C40' 117.6(4)
C38' C39' H39A 121.2
C40' C39' H39A 121.2
C38 C39 C40 118.2(5)
C38 C39 H39B 120.9
C40 C39 H39B 120.9
C35' C40' C39' 125.0(4)
C35' C40' O2' 117.8(4)
C39' C40' O2' 117.1(3)
C39 C40 C35 123.2(5)
C39 C40 O2 118.9(5)
C35 C40 O2 117.9(4)

loop_
_geom_bond_atom_site_label_1
_geom_bond_atom_site_label_2
_geom_bond_distance
Pd1 C35 1.958(5)
Pd1 P1 2.2717(13)
Pd1 P2 2.2759(13)
Pd1 Cl1 2.3561(16)
Pd1' C35' 1.976(4)
Pd1' P2' 2.2748(14)
Pd1' P1' 2.2989(14)
Pd1' Cl1' 2.3756(14)
P1' O1' 1.611(3)
P1' N1' 1.625(4)
P1' O2' 1.636(3)
P1 O2 1.612(4)
P1 O1 1.613(3)
P1 N1 1.649(4)
P2 O4 1.599(3)
P2 O3 1.631(4)
P2 N2 1.650(3)
P2' O4' 1.590(3)
P2' N2' 1.621(3)
P2' O3' 1.641(3)
O1' C5' 1.484(4)
O1 C5 1.466(5)
O2' C40' 1.418(4)
O2 C40 1.416(6)
O3' C36' 1.381(5)
O3 C36 1.387(6)
O4' C22' 1.489(4)
O4 C22 1.491(5)
N1' C1' 1.471(7)
N1' C4' 1.475(5)
N1 C1 1.464(7)
N1 C4 1.492(6)
N2 C21 1.488(6)
N2 C18 1.525(6)
N2' C21' 1.447(6)
N2' C18' 1.481(7)
C1' C2' 1.514(8)
C1' H1'A 0.9700
C1' H1'B 0.9700
C1 C2 1.523(12)
C1 H1A 0.9700
C1 H1B 0.9700
C2' C3' 1.483(8)
C2' H2'A 0.9700
C2' H2'B 0.9700
C2 C3 1.496(9)
C2 H2A 0.9700
C2 H2B 0.9700
C3' C4' 1.559(7)
C3' H3'A 0.9700
C3' H3'B 0.9700
C3 C4 1.541(8)
C3 H3A 0.9700
C3 H3B 0.9700
C4' C5' 1.570(6)
C4' H4'A 0.9800
C4 C5 1.531(6)
C4 H4A 0.9800
C5' C12' 1.517(5)
C5' C6' 1.521(6)
C5 C11 1.517(6)
C5 C12 1.555(6)
C6' C7' 1.384(5)
C6' C11' 1.392(7)
C6 C11 1.389(6)
C6 C7 1.428(8)
C6 H6A 0.9300
C7' C8' 1.393(7)
C7' H7'A 0.9300
C7 C8 1.359(10)
C7 H7A 0.9300
C8' C9' 1.347(9)
C8' H8'A 0.9300
C8 C9 1.335(9)
C8 H8A 0.9300
C9' C10' 1.380(8)
C9' H9'A 0.9300
C9 C10 1.360(8)
C9 H9A 0.9300
C10 C11 1.413(8)
C10 H10A 0.9300
C10' C11' 1.386(8)
C10' H10B 0.9300
C11' H11A 0.9300
C12' C13' 1.367(5)
C12' C17' 1.414(5)
C12 C13 1.390(6)
C12 C17 1.395(7)
C13' C14' 1.396(6)
C13' H13A 0.9300
C13 C14 1.383(7)
C13 H13B 0.9300
C14' C15' 1.375(6)
C14' H14A 0.9300
C14 C15 1.356(9)
C14 H14B 0.9300
C15' C16' 1.375(6)
C15' H15A 0.9300
C15 C16 1.362(9)
C15 H15B 0.9300
C16' C17' 1.392(7)
C16' H16A 0.9300
C16 C17 1.379(8)
C16 H16B 0.9300
C17' H17A 0.9300
C17 H17B 0.9300
C18 C19 1.518(8)
C18 H18A 0.9700
C18 H18B 0.9700
C18' C19B 1.428(9)
C18' C19' 1.549(11)
C18' H18C 0.9700
C18' H18D 0.9700
C19 C20 1.563(7)
C19 H19A 0.9700
C19 H19B 0.9700
C20 C21 1.525(7)
C20 H20A 0.9700
C20 H20B 0.9700
C21 C22 1.520(5)
C21 H21A 0.9800
C21' C20' 1.325(9)
C21' C20B 1.550(7)
C21' C22' 1.576(7)
C21' H21B 0.9800
C22' C23' 1.518(7)
C22' C29' 1.533(7)
C22 C29 1.516(7)
C22 C23 1.522(7)
C23 C24 1.364(8)
C23 C28 1.397(8)
C23' C24' 1.371(8)
C23' C28' 1.389(7)
C24 C25 1.407(10)
C24 H24A 0.9300
C24' C25' 1.440(14)
C24' H24B 0.9300
C25 C26 1.325(12)
C25 H25A 0.9300
C25' C26' 1.293(13)
C25' H25B 0.9300
C26 C27 1.451(15)
C26 H26A 0.9300
C26' C27' 1.346(12)
C26' H26B 0.9300
C27' C28' 1.347(10)
C27' H27A 0.9300
C27 C28 1.311(11)
C27 H27B 0.9300
C28 H28A 0.9300
C28' H28B 0.9300
C29 C30 1.338(7)
C29 C34A 1.401(12)
C29 C34 1.433(13)
C29' C34' 1.327(10)
C29' C30' 1.368(9)
C29' C34B 1.480(15)
C30 C31 1.378(11)
C30 H30A 0.9300
C30' C31' 1.378(11)
C30' H30B 0.9300
C31 C32 1.347(12)
C31 H31A 0.9300
C31' C32' 1.290(12)
C31' H31B 0.9300
C32 C33 1.403(14)
C32 C33A 1.508(17)
C32 H32A 0.9300
C32' C33' 1.326(15)
C32' C33B 1.422(8)
C32' H32B 0.9300
C33 C34 1.432(18)
C33 H33A 0.9300
C34 H34A 0.9300
C33' C34' 1.373(17)
C33' H33B 0.9300
C34' H34D 0.9300
C19' C20' 1.526(8)
C19' H19C 0.9700
C19' H19D 0.9700
C19' H20E 1.4508
C20' H20C 0.9700
C20' H20D 0.9700
C20' H20F 1.1437
C33A C34A 1.40(2)
C33A H33C 0.9300
C34A H34C 0.9300
C33B C34B 1.405(9)
C33B H33D 0.9300
C34B H34B 0.9300
C19B C20B 1.4139
C19B H19E 0.9700
C19B H19F 0.9700
C20B H20E 0.9700
C20B H20F 0.9700
C35' C40' 1.354(5)
C35' C36' 1.432(5)
C35 C40 1.388(7)
C35 C36 1.426(7)
C36' C37' 1.368(6)
C36 C37 1.369(7)
C37 C38 1.396(8)
C37 H37A 0.9300
C37' C38' 1.374(6)
C37' H37B 0.9300
C38' C39' 1.377(5)
C38' H38A 0.9300
C38 C39 1.373(9)
C38 H38B 0.9300
C39' C40' 1.388(6)
C39' H39A 0.9300
C39 C40 1.386(8)
C39 H39B 0.9300

loop_
_geom_torsion_atom_site_label_1
_geom_torsion_atom_site_label_2
_geom_torsion_atom_site_label_3
_geom_torsion_atom_site_label_4
_geom_torsion
C35' Pd1' P1' O1' -115.26(18)
P2' Pd1' P1' O1' -119.12(17)
Cl1' Pd1' P1' O1' 63.81(14)
C35' Pd1' P1' N1' 116.3(2)
P2' Pd1' P1' N1' 112.40(19)
Cl1' Pd1' P1' N1' -64.68(16)
C35' Pd1' P1' O2' -3.4(2)
P2' Pd1' P1' O2' -7.3(2)
Cl1' Pd1' P1' O2' 175.67(16)
C35 Pd1 P1 O2 1.77(16)
P2 Pd1 P1 O2 13.23(18)
Cl1 Pd1 P1 O2 -179.65(13)
C35 Pd1 P1 O1 -113.30(18)
P2 Pd1 P1 O1 -101.84(17)
Cl1 Pd1 P1 O1 65.28(15)
C35 Pd1 P1 N1 125.0(2)
P2 Pd1 P1 N1 136.45(19)
Cl1 Pd1 P1 N1 -56.43(18)
C35 Pd1 P2 O4 -119.90(18)
P1 Pd1 P2 O4 -131.34(16)
Cl1 Pd1 P2 O4 61.42(14)
C35 Pd1 P2 O3 -3.38(16)
P1 Pd1 P2 O3 -14.81(17)
Cl1 Pd1 P2 O3 177.94(12)
C35 Pd1 P2 N2 116.8(2)
P1 Pd1 P2 N2 105.4(2)
Cl1 Pd1 P2 N2 -61.87(18)
C35' Pd1' P2' O4' -116.1(2)
P1' Pd1' P2' O4' -112.31(19)
Cl1' Pd1' P2' O4' 64.80(16)
C35' Pd1' P2' N2' 119.2(2)
P1' Pd1' P2' N2' 123.0(2)
Cl1' Pd1' P2' N2' -59.87(19)
C35' Pd1' P2' O3' -1.88(18)
P1' Pd1' P2' O3' 1.9(2)
Cl1' Pd1' P2' O3' 179.06(14)
N1' P1' O1' C5' -0.3(3)
O2' P1' O1' C5' 105.9(3)
Pd1' P1' O1' C5' -139.22(19)
O2 P1 O1 C5 102.1(3)
N1 P1 O1 C5 -6.1(3)
Pd1 P1 O1 C5 -142.2(2)
O1' P1' O2' C40' 133.1(3)
N1' P1' O2' C40' -127.7(3)
Pd1' P1' O2' C40' 3.7(4)
O1 P1 O2 C40 120.9(3)
N1 P1 O2 C40 -137.8(3)
Pd1 P1 O2 C40 -2.6(3)
O4' P2' O3' C36' 131.1(3)
N2' P2' O3' C36' -128.2(3)
Pd1' P2' O3' C36' 4.6(3)
O4 P2 O3 C36 132.2(3)
N2 P2 O3 C36 -126.9(3)
Pd1 P2 O3 C36 3.7(3)
N2' P2' O4' C22' -3.6(4)
O3' P2' O4' C22' 104.3(3)
Pd1' P2' O4' C22' -140.5(3)
O3 P2 O4 C22 97.5(3)
N2 P2 O4 C22 -10.9(3)
Pd1 P2 O4 C22 -145.8(2)
O1' P1' N1' C1' -126.2(4)
O2' P1' N1' C1' 132.9(4)
Pd1' P1' N1' C1' 13.3(5)
O1' P1' N1' C4' 20.6(3)
O2' P1' N1' C4' -80.2(3)
Pd1' P1' N1' C4' 160.2(2)
O2 P1 N1 C1 114.6(4)
O1 P1 N1 C1 -138.6(4)
Pd1 P1 N1 C1 -8.4(5)
O2 P1 N1 C4 -116.5(3)
O1 P1 N1 C4 -9.7(3)
Pd1 P1 N1 C4 120.5(3)
O4 P2 N2 C21 -9.7(3)
O3 P2 N2 C21 -116.0(3)
Pd1 P2 N2 C21 124.7(3)
O4 P2 N2 C18 -137.1(4)
O3 P2 N2 C18 116.5(4)
Pd1 P2 N2 C18 -2.7(5)
O4' P2' N2' C21' 0.5(4)
O3' P2' N2' C21' -104.6(4)
Pd1' P2' N2' C21' 135.0(3)
O4' P2' N2' C18' -138.0(5)
O3' P2' N2' C18' 116.9(5)
Pd1' P2' N2' C18' -3.5(6)
C4' N1' C1' C2' -14.1(5)
P1' N1' C1' C2' 132.4(4)
C4 N1 C1 C2 -14.0(6)
P1 N1 C1 C2 116.4(5)
N1' C1' C2' C3' 28.3(6)
N1 C1 C2 C3 -11.9(7)
C1' C2' C3' C4' -31.9(6)
C1 C2 C3 C4 31.9(7)
C1' N1' C4' C3' -5.1(4)
P1' N1' C4' C3' -158.6(3)
C1' N1' C4' C5' 120.4(4)
P1' N1' C4' C5' -33.1(4)
C2' C3' C4' N1' 22.9(5)
C2' C3' C4' C5' -93.2(5)
C1 N1 C4 C5 156.1(4)
P1 N1 C4 C5 21.2(4)
C1 N1 C4 C3 33.3(5)
P1 N1 C4 C3 -101.6(4)
C2 C3 C4 N1 -39.5(6)
C2 C3 C4 C5 -153.6(5)
P1' O1' C5' C12' 102.1(3)
P1' O1' C5' C6' -136.7(3)
P1' O1' C5' C4' -18.1(3)
N1' C4' C5' O1' 30.6(4)
C3' C4' C5' O1' 145.3(3)
N1' C4' C5' C12' -86.3(3)
C3' C4' C5' C12' 28.4(4)
N1' C4' C5' C6' 144.6(3)
C3' C4' C5' C6' -100.7(4)
P1 O1 C5 C11 138.4(3)
P1 O1 C5 C4 19.3(4)
P1 O1 C5 C12 -105.6(3)
N1 C4 C5 O1 -24.4(4)
C3 C4 C5 O1 87.5(5)
N1 C4 C5 C11 -139.8(4)
C3 C4 C5 C11 -27.9(6)
N1 C4 C5 C12 95.2(4)
C3 C4 C5 C12 -152.9(4)
O1' C5' C6' C7' 142.0(4)
C12' C5' C6' C7' -99.3(4)
C4' C5' C6' C7' 30.1(5)
O1' C5' C6' C11' -37.7(5)
C12' C5' C6' C11' 81.0(5)
C4' C5' C6' C11' -149.6(4)
C11' C6' C7' C8' 0.0(7)
C5' C6' C7' C8' -179.7(4)
C11 C6 C7 C8 -3.1(11)
C6' C7' C8' C9' -1.6(8)
C6 C7 C8 C9 2.1(12)
C7' C8' C9' C10' 3.2(9)
C7 C8 C9 C10 -2.5(12)
C8 C9 C10 C11 3.6(11)
C8' C9' C10' C11' -3.2(10)
C7 C6 C11 C10 4.0(9)
C7 C6 C11 C5 -176.9(6)
C9 C10 C11 C6 -4.3(9)
C9 C10 C11 C5 176.6(6)
O1 C5 C11 C6 -1.1(6)
C4 C5 C11 C6 115.2(5)
C12 C5 C11 C6 -116.1(5)
O1 C5 C11 C10 177.9(4)
C4 C5 C11 C10 -65.8(6)
C12 C5 C11 C10 63.0(6)
C9' C10' C11' C6' 1.7(10)
C7' C6' C11' C10' -0.1(8)
C5' C6' C11' C10' 179.6(5)
O1' C5' C12' C13' 164.3(4)
C6' C5' C12' C13' 46.9(5)
C4' C5' C12' C13' -82.2(5)
O1' C5' C12' C17' -22.1(5)
C6' C5' C12' C17' -139.5(4)
C4' C5' C12' C17' 91.4(4)
O1 C5 C12 C13 160.0(3)
C11 C5 C12 C13 -86.0(4)
C4 C5 C12 C13 40.3(5)
O1 C5 C12 C17 -21.0(4)
C11 C5 C12 C17 93.0(4)
C4 C5 C12 C17 -140.6(4)
C17' C12' C13' C14' -1.2(7)
C5' C12' C13' C14' 172.4(4)
C17 C12 C13 C14 -2.8(6)
C5 C12 C13 C14 176.3(4)
C12' C13' C14' C15' 0.8(8)
C12 C13 C14 C15 2.4(7)
C13' C14' C15' C16' -0.5(8)
C13 C14 C15 C16 -0.3(7)
C14' C15' C16' C17' 0.7(9)
C14 C15 C16 C17 -1.4(8)
C15' C16' C17' C12' -1.1(8)
C13' C12' C17' C16' 1.3(7)
C5' C12' C17' C16' -172.4(4)
C15 C16 C17 C12 1.0(7)
C13 C12 C17 C16 1.1(6)
C5 C12 C17 C16 -178.0(4)
C21 N2 C18 C19 -20.8(6)
P2 N2 C18 C19 108.0(5)
C21' N2' C18' C19B 5.4(7)
P2' N2' C18' C19B 146.6(5)
C21' N2' C18' C19' -19.9(6)
P2' N2' C18' C19' 121.3(5)
N2 C18 C19 C20 -0.7(6)
C18 C19 C20 C21 21.0(6)
C18 N2 C21 C22 160.4(4)
P2 N2 C21 C22 26.2(4)
C18 N2 C21 C20 34.3(5)
P2 N2 C21 C20 -99.8(3)
C19 C20 C21 N2 -33.3(5)
C19 C20 C21 C22 -150.6(4)
C18' N2' C21' C20' -2.1(7)
P2' N2' C21' C20' -148.4(5)
C18' N2' C21' C20B 30.8(6)
P2' N2' C21' C20B -115.5(4)
C18' N2' C21' C22' 148.8(4)
P2' N2' C21' C22' 2.5(5)
P2' O4' C22' C23' 124.2(3)
P2' O4' C22' C29' -117.8(4)
P2' O4' C22' C21' 5.3(5)
C20' C21' C22' O4' 138.4(6)
N2' C21' C22' O4' -4.5(5)
C20B C21' C22' O4' 98.4(5)
C20' C21' C22' C23' 21.6(7)
N2' C21' C22' C23' -121.3(4)
C20B C21' C22' C23' -18.4(5)
C20' C21' C22' C29' -104.8(6)
N2' C21' C22' C29' 112.3(4)
C20B C21' C22' C29' -144.8(4)
P2 O4 C22 C29 -94.2(3)
P2 O4 C22 C21 27.0(4)
P2 O4 C22 C23 144.4(3)
N2 C21 C22 O4 -31.7(5)
C20 C21 C22 O4 84.7(5)
N2 C21 C22 C29 83.9(4)
C20 C21 C22 C29 -159.6(4)
N2 C21 C22 C23 -146.9(4)
C20 C21 C22 C23 -30.4(5)
O4 C22 C23 C24 -7.5(6)
C29 C22 C23 C24 -124.5(5)
C21 C22 C23 C24 105.6(5)
O4 C22 C23 C28 170.9(4)
C29 C22 C23 C28 53.8(5)
C21 C22 C23 C28 -76.1(5)
O4' C22' C23' C24' -23.1(7)
C29' C22' C23' C24' -138.5(6)
C21' C22' C23' C24' 92.1(6)
O4' C22' C23' C28' 156.3(5)
C29' C22' C23' C28' 40.9(6)
C21' C22' C23' C28' -88.5(6)
C28 C23 C24 C25 4.9(8)
C22 C23 C24 C25 -176.7(5)
C28' C23' C24' C25' 2.4(11)
C22' C23' C24' C25' -178.1(7)
C23 C24 C25 C26 -4.9(10)
C23' C24' C25' C26' -0.6(15)
C24 C25 C26 C27 1.8(10)
C24' C25' C26' C27' -1.8(16)
C25' C26' C27' C28' 2.2(14)
C25 C26 C27 C28 0.8(11)
C26 C27 C28 C23 -0.6(11)
C24 C23 C28 C27 -2.3(9)
C22 C23 C28 C27 179.2(6)
C26' C27' C28' C23' -0.3(12)
C24' C23' C28' C27' -2.1(10)
C22' C23' C28' C27' 178.4(6)
O4 C22 C29 C30 -38.7(6)
C21 C22 C29 C30 -153.0(5)
C23 C22 C29 C30 79.0(6)
O4 C22 C29 C34A 179.7(6)
C21 C22 C29 C34A 65.4(7)
C23 C22 C29 C34A -62.6(7)
O4 C22 C29 C34 122.2(7)
C21 C22 C29 C34 7.9(8)
C23 C22 C29 C34 -120.1(7)
O4' C22' C29' C34' 147.5(7)
C23' C22' C29' C34' -95.9(8)
C21' C22' C29' C34' 31.2(8)
O4' C22' C29' C30' -53.6(6)
C23' C22' C29' C30' 63.0(6)
C21' C22' C29' C30' -169.9(5)
O4' C22' C29' C34B 102.5(7)
C23' C22' C29' C34B -140.9(7)
C21' C22' C29' C34B -13.8(8)
C34A C29 C30 C31 -33.9(11)
C34 C29 C30 C31 20.0(11)
C22 C29 C30 C31 -177.5(7)
C34' C29' C30' C31' -13.0(11)
C34B C29' C30' C31' 29.9(11)
C22' C29' C30' C31' -174.0(6)
C29 C30 C31 C32 -1.2(13)
C29' C30' C31' C32' -1.9(13)
C30 C31 C32 C33 -20.9(15)
C30 C31 C32 C33A 36.7(13)
C30' C31' C32' C33' 19.7(14)
C30' C31' C32' C33B -28.1(12)
C31 C32 C33 C34 21.4(16)
C33A C32 C33 C34 -69.6(13)
C32 C33 C34 C29 -1.8(17)
C30 C29 C34 C33 -18.1(13)
C34A C29 C34 C33 80.6(12)
C22 C29 C34 C33 179.9(9)
C31' C32' C33' C34' -21.9(17)
C33B C32' C33' C34' 69.2(12)
C30' C29' C34' C33' 10.5(14)
C34B C29' C34' C33' -95.8(15)
C22' C29' C34' C33' 170.1(10)
C32' C33' C34' C29' 6.9(19)
C19B C18' C19' C20' -61.8(10)
N2' C18' C19' C20' 32.2(7)
N2' C21' C20' C19' 23.8(8)
C20B C21' C20' C19' -41.2(8)
C22' C21' C20' C19' -117.8(7)
C18' C19' C20' C21' -34.9(8)
C31 C32 C33A C34A -39.8(15)
C33 C32 C33A C34A 73.8(14)
C30 C29 C34A C33A 28.2(13)
C34 C29 C34A C33A -75.4(13)
C22 C29 C34A C33A 173.1(10)
C32 C33A C34A C29 7.9(18)
C31' C32' C33B C34B 37.7(13)
C33' C32' C33B C34B -70.9(13)
C32' C33B C34B C29' -12.9(14)
C34' C29' C34B C33B 72.5(12)
C30' C29' C34B C33B -21.1(12)
C22' C29' C34B C33B -177.1(6)
N2' C18' C19B C20B -43.4(4)
C19' C18' C19B C20B 47.9(11)
C18' C19B C20B C21' 63.6(4)
C20' C21' C20B C19B 64.8(8)
N2' C21' C20B C19B -57.9(3)
C22' C21' C20B C19B -168.9(3)
P2' Pd1' C35' C40' -178.1(4)
P1' Pd1' C35' C40' 3.2(4)
Cl1' Pd1' C35' C40' -143(4)
P2' Pd1' C35' C36' -0.8(3)
P1' Pd1' C35' C36' -179.5(4)
Cl1' Pd1' C35' C36' 34(5)
P1 Pd1 C35 C40 -0.8(3)
P2 Pd1 C35 C40 -177.0(4)
Cl1 Pd1 C35 C40 -134(3)
P1 Pd1 C35 C36 179.3(3)
P2 Pd1 C35 C36 3.1(3)
Cl1 Pd1 C35 C36 46(4)
P2' O3' C36' C37' 173.8(4)
P2' O3' C36' C35' -5.7(5)
C40' C35' C36' C37' 2.0(6)
Pd1' C35' C36' C37' -175.5(4)
C40' C35' C36' O3' -178.4(4)
Pd1' C35' C36' O3' 4.0(5)
P2 O3 C36 C37 173.8(3)
P2 O3 C36 C35 -1.8(5)
C40 C35 C36 C37 2.8(6)
Pd1 C35 C36 C37 -177.3(3)
C40 C35 C36 O3 178.4(4)
Pd1 C35 C36 O3 -1.7(5)
O3 C36 C37 C38 -177.5(4)
C35 C36 C37 C38 -2.1(7)
O3' C36' C37' C38' 179.8(4)
C35' C36' C37' C38' -0.6(7)
C36' C37' C38' C39' -0.6(8)
C36 C37 C38 C39 1.3(8)
C37' C38' C39' C40' 0.4(8)
C37 C38 C39 C40 -1.3(8)
C36' C35' C40' C39' -2.4(7)
Pd1' C35' C40' C39' 175.1(4)
C36' C35' C40' O2' -179.2(4)
Pd1' C35' C40' O2' -1.7(6)
C38' C39' C40' C35' 1.2(8)
C38' C39' C40' O2' 178.0(5)
P1' O2' C40' C35' -1.9(6)
P1' O2' C40' C39' -179.0(4)
C38 C39 C40 C35 2.2(8)
C38 C39 C40 O2 -179.9(5)
C36 C35 C40 C39 -2.9(7)
Pd1 C35 C40 C39 177.2(4)
C36 C35 C40 O2 179.2(4)
Pd1 C35 C40 O2 -0.7(6)
P1 O2 C40 C39 -175.6(4)
P1 O2 C40 C35 2.4(5)
